data_1553652
loop_
_publ_author_name
'Li, Tianyue'
'Hu, Yue'
'Morrison, Carole A.'
'Wu, Wenjun'
'Han, Hongwei'
'Robertson, Neil'

_publ_section_title
;
 Lead-free pseudo-three-dimensional organic--inorganic iodobismuthates for
 photovoltaic applications
;
_journal_issue 2
_journal_name_full 'Sustainable Energy &amp; Fuels'
_journal_page_first 308
_journal_paper_doi 10.1039/C6SE00061D
_journal_volume 1
_journal_year 2017
_chemical_formula_moiety 'Bi I4, C6 H8 N'
_chemical_formula_sum 'C6 H8 Bi I4 N'
_chemical_formula_weight 810.71
_chemical_name_systematic '1-Methylpyridinium iodobismuthate'
_space_group_crystal_system monoclinic
_space_group_IT_number 14
_space_group_name_Hall '-P 2ybc'
_space_group_name_H-M_alt 'P 1 21/c 1'
_atom_sites_solution_hydrogens geom
_audit_creation_date 2015-12-11
_audit_creation_method
;
Olex2 1.2-beta
(compiled 2015.11.10 svn.r3248 for OlexSys, GUI svn.r5133)
;
_audit_update_record
;
2016-10-03 deposited with the CCDC.
2017-01-30 downloaded from the CCDC.
;
_cell_angle_alpha 90
_cell_angle_beta 92.959(6)
_cell_angle_gamma 90
_cell_formula_units_Z 4
_cell_length_a 7.7618(5)
_cell_length_b 14.0412(8)
_cell_length_c 13.1959(8)
_cell_measurement_reflns_used 6531
_cell_measurement_temperature 120.00
_cell_measurement_theta_max 30.3020
_cell_measurement_theta_min 4.1260
_cell_volume 1436.24(15)
_computing_cell_refinement
;
CrysAlisPro, Agilent Technologies,
Version 1.171.37.35 (release 13-08-2014 CrysAlis171 .NET)
(compiled Aug 13 2014,18:06:01)
;
_computing_data_collection
;
CrysAlisPro, Agilent Technologies,
Version 1.171.37.35 (release 13-08-2014 CrysAlis171 .NET)
(compiled Aug 13 2014,18:06:01)
;
_computing_data_reduction
;
CrysAlisPro, Agilent Technologies,
Version 1.171.37.35 (release 13-08-2014 CrysAlis171 .NET)
(compiled Aug 13 2014,18:06:01)
;
_computing_molecular_graphics 'Olex2 (Dolomanov et al., 2009)'
_computing_publication_material 'Olex2 (Dolomanov et al., 2009)'
_computing_structure_refinement 'ShelXL (Sheldrick, 2015)'
_diffrn_ambient_environment N~2~
_diffrn_ambient_temperature 120.00
_diffrn_detector 'CCD plate'
_diffrn_detector_area_resol_mean 5.1574
_diffrn_detector_type Atlas
_diffrn_measured_fraction_theta_full 0.999
_diffrn_measured_fraction_theta_max 0.958
_diffrn_measurement_details
;
#__ type_ start__ end____ width___ exp.time_
  1 omega -103.00  -55.00   1.0000   10.0000
omega____ theta____ kappa____ phi______ frames
    -      -14.6872  178.0000   60.0000 48

#__ type_ start__ end____ width___ exp.time_
  2 omega  -20.00   27.00   1.0000   10.0000
omega____ theta____ kappa____ phi______ frames
    -      -14.6872  -99.0000  -30.0000 47

#__ type_ start__ end____ width___ exp.time_
  3 omega  -20.00   27.00   1.0000   10.0000
omega____ theta____ kappa____ phi______ frames
    -      -14.6872  -99.0000   60.0000 47

#__ type_ start__ end____ width___ exp.time_
  4 omega  -20.00   27.00   1.0000   10.0000
omega____ theta____ kappa____ phi______ frames
    -      -14.6872  -99.0000 -120.0000 47

#__ type_ start__ end____ width___ exp.time_
  5 omega -103.00  -55.00   1.0000   10.0000
omega____ theta____ kappa____ phi______ frames
    -      -14.6872  178.0000  -30.0000 48

#__ type_ start__ end____ width___ exp.time_
  6 omega  -65.00   62.00   1.0000   10.0000
omega____ theta____ kappa____ phi______ frames
    -       16.2497  -19.0000  -60.0000 127

#__ type_ start__ end____ width___ exp.time_
  7 omega   35.00  106.00   1.0000   10.0000
omega____ theta____ kappa____ phi______ frames
    -       16.2497  178.0000   90.0000 71

#__ type_ start__ end____ width___ exp.time_
  8 omega   35.00  106.00   1.0000   10.0000
omega____ theta____ kappa____ phi______ frames
    -       16.2497  178.0000  -30.0000 71

#__ type_ start__ end____ width___ exp.time_
  9 omega  -10.00   92.00   1.0000   10.0000
omega____ theta____ kappa____ phi______ frames
    -       16.2497   38.0000 -150.0000 102

#__ type_ start__ end____ width___ exp.time_
 10 omega  -30.00   47.00   1.0000   10.0000
omega____ theta____ kappa____ phi______ frames
    -       16.2497   19.0000  120.0000 77
;
_diffrn_measurement_device 'four-circle diffractometer'
_diffrn_measurement_device_type 'Rigaku Oxford Diffraction SuperNova'
_diffrn_measurement_method '\w scans'
_diffrn_orient_matrix_UB_11 -0.0777978000
_diffrn_orient_matrix_UB_12 0.0182711000
_diffrn_orient_matrix_UB_13 0.0182000000
_diffrn_orient_matrix_UB_21 0.0015935000
_diffrn_orient_matrix_UB_22 -0.0357103000
_diffrn_orient_matrix_UB_23 0.0380635000
_diffrn_orient_matrix_UB_31 0.0481534000
_diffrn_orient_matrix_UB_32 0.0307176000
_diffrn_orient_matrix_UB_33 0.0334024000
_diffrn_radiation_monochromator mirror
_diffrn_radiation_probe x-ray
_diffrn_radiation_type MoK\a
_diffrn_radiation_wavelength 0.71073
_diffrn_reflns_av_unetI/netI 0.0917
_diffrn_reflns_Laue_measured_fraction_full 0.999
_diffrn_reflns_Laue_measured_fraction_max 0.958
_diffrn_reflns_limit_h_max 11
_diffrn_reflns_limit_h_min -11
_diffrn_reflns_limit_k_max 20
_diffrn_reflns_limit_k_min -20
_diffrn_reflns_limit_l_max 18
_diffrn_reflns_limit_l_min -18
_diffrn_reflns_number 7443
_diffrn_reflns_point_group_measured_fraction_full 0.999
_diffrn_reflns_point_group_measured_fraction_max 0.958
_diffrn_reflns_theta_full 26.000
_diffrn_reflns_theta_max 30.967
_diffrn_reflns_theta_min 2.901
_diffrn_source 'SuperNova (Mo) X-ray Source'
_exptl_absorpt_coefficient_mu 20.836
_exptl_absorpt_correction_T_max 1.00000
_exptl_absorpt_correction_T_min 0.89487
_exptl_absorpt_correction_type multi-scan
_exptl_absorpt_process_details
;
CrysAlisPro, Agilent Technologies,
Version 1.171.37.35 (release 13-08-2014 CrysAlis171 .NET)
(compiled Aug 13 2014,18:06:01)
Empirical absorption correction using spherical harmonics,
 implemented in SCALE3 ABSPACK scaling algorithm.
Empirical absorption correction using spherical harmonics,
 implemented in SCALE3 ABSPACK scaling algorithm.
;
_exptl_crystal_colour red
_exptl_crystal_colour_primary red
_exptl_crystal_density_diffrn 3.749
_exptl_crystal_description block
_exptl_crystal_F_000 1384
_exptl_crystal_recrystallization_method
'The material was recrystallised from a mixture of ethanol and water by solvent layering'
_exptl_crystal_size_max 0.0925
_exptl_crystal_size_mid 0.0617
_exptl_crystal_size_min 0.058
_refine_diff_density_max 2.285
_refine_diff_density_min -1.785
_refine_diff_density_rms 0.372
_refine_ls_extinction_coef 0.00018(4)
_refine_ls_extinction_expression Fc^*^=kFc[1+0.001xFc^2^\l^3^/sin(2\q)]^-1/4^
_refine_ls_extinction_method SHELXL
_refine_ls_goodness_of_fit_ref 0.924
_refine_ls_hydrogen_treatment constr
_refine_ls_matrix_type full
_refine_ls_number_parameters 112
_refine_ls_number_reflns 7443
_refine_ls_number_restraints 0
_refine_ls_restrained_S_all 0.924
_refine_ls_R_factor_all 0.0659
_refine_ls_R_factor_gt 0.0427
_refine_ls_shift/su_max 0.001
_refine_ls_shift/su_mean 0.000
_refine_ls_structure_factor_coef Fsqd
_refine_ls_weighting_details 'w=1/[\s^2^(Fo^2^)+(0.0317P)^2^] where P=(Fo^2^+2Fc^2^)/3'
_refine_ls_weighting_scheme calc
_refine_ls_wR_factor_gt 0.0750
_refine_ls_wR_factor_ref 0.0784
_reflns_Friedel_coverage 0.000
_reflns_number_gt 5413
_reflns_number_total 7443
_reflns_threshold_expression 'I > 2\s(I)'
_cod_data_source_file c6se00061d2.cif
_cod_data_source_block nr15013
_cod_database_code 1553652
_shelxl_version_number 2014/6
_chemical_oxdiff_formula 'C20 H32 N4 Bi2 I10'
_chemical_oxdiff_usercomment '@120 K Me-Py-1'
_shelx_space_group_comment
;
The symmetry employed for this shelxl refinement is uniquely defined
by the following loop, which should always be used as a source of
symmetry information in preference to the above space-group names.
They are only intended as comments.
;
_diffrn_oxdiff_twin_integration_method simultaneous
_olex2_refinement_description
;
1. Twinned data refinement
 Scales: 0.5477(7) 0.4523(7)
2. Fixed Uiso
 At 1.2 times of:
  All C(H) groups
 At 1.5 times of:
  All C(H,H,H) groups
3.a Aromatic/amide H refined with riding coordinates:
 C1(H1), C2(H2), C3(H3), C4(H4), C5(H5)
3.b Idealised Me refined as rotating group:
 C6(H6a,H6b,H6c)
;
_olex2_date_sample_data_collection 2015-12-02
_olex2_date_sample_submission 2015-11-23
_olex2_diffrn_ambient_temperature_device 'Oxford Cryosystems Cryostream 700+'
_olex2_exptl_crystal_mounting_method 'The crystal was mounted on a MITIGEN holder in Paratone oil'
_olex2_submission_original_sample_id Me-Py-1
_olex2_submission_special_instructions 'No special instructions were received'

loop_
_space_group_symop_operation_xyz
'x, y, z'
'-x, y+1/2, -z+1/2'
'-x, -y, -z'
'x, -y-1/2, z-1/2'

loop_
_atom_site_label
_atom_site_type_symbol
_atom_site_fract_x
_atom_site_fract_y
_atom_site_fract_z
_atom_site_U_iso_or_equiv
_atom_site_adp_type
_atom_site_occupancy
_atom_site_site_symmetry_order
_atom_site_calc_flag
_atom_site_refinement_flags_posn
Bi1 Bi 0.24940(6) 0.41008(3) 0.50940(3) 0.01074(10) Uani 1 1 d .
I1 I 0.41156(9) 0.27866(5) 0.65572(5) 0.01560(17) Uani 1 1 d .
I2 I -0.05978(9) 0.43405(4) 0.64714(5) 0.01422(16) Uani 1 1 d .
I3 I 0.08964(9) 0.25510(5) 0.39078(5) 0.01630(16) Uani 1 1 d .
I4 I 0.56330(8) 0.40992(5) 0.37260(5) 0.01381(16) Uani 1 1 d .
N1 N 0.7953(11) 0.1068(6) 0.5658(7) 0.017(2) Uani 1 1 d .
C1 C 0.7999(14) 0.0126(7) 0.5554(8) 0.020(3) Uani 1 1 d .
H1 H 0.8548 -0.0255 0.6070 0.024 Uiso 1 1 calc R
C2 C 0.7264(15) -0.0287(8) 0.4714(9) 0.025(3) Uani 1 1 d .
H2 H 0.7255 -0.0961 0.4649 0.029 Uiso 1 1 calc R
C3 C 0.6529(16) 0.0272(8) 0.3954(9) 0.029(3) Uani 1 1 d .
H3 H 0.6049 -0.0012 0.3350 0.035 Uiso 1 1 calc R
C4 C 0.6493(15) 0.1242(9) 0.4071(9) 0.027(3) Uani 1 1 d .
H4 H 0.5986 0.1637 0.3553 0.032 Uiso 1 1 calc R
C5 C 0.7206(12) 0.1637(7) 0.4956(8) 0.014(2) Uani 1 1 d .
H5 H 0.7163 0.2305 0.5064 0.017 Uiso 1 1 calc R
C6 C 0.8855(14) 0.1510(7) 0.6568(8) 0.019(2) Uani 1 1 d .
H6A H 0.8025 0.1878 0.6944 0.029 Uiso 1 1 calc GR
H6B H 0.9769 0.1934 0.6350 0.029 Uiso 1 1 calc GR
H6C H 0.9361 0.1010 0.7006 0.029 Uiso 1 1 calc GR

loop_
_atom_site_aniso_label
_atom_site_aniso_U_11
_atom_site_aniso_U_22
_atom_site_aniso_U_33
_atom_site_aniso_U_23
_atom_site_aniso_U_13
_atom_site_aniso_U_12
Bi1 0.01059(18) 0.00991(16) 0.0117(2) 0.00057(15) 0.00082(15) -0.00035(18)
I1 0.0161(4) 0.0164(3) 0.0141(4) 0.0026(3) -0.0011(3) 0.0019(3)
I2 0.0152(4) 0.0132(3) 0.0146(3) 0.0024(3) 0.0039(3) 0.0024(3)
I3 0.0199(4) 0.0143(3) 0.0146(3) -0.0019(3) -0.0001(3) -0.0036(3)
I4 0.0141(4) 0.0135(3) 0.0142(4) -0.0026(3) 0.0035(3) -0.0019(3)
N1 0.008(5) 0.019(5) 0.024(5) -0.004(4) 0.000(4) 0.001(4)
C1 0.026(7) 0.017(6) 0.017(6) 0.005(5) 0.003(5) 0.007(5)
C2 0.013(7) 0.019(6) 0.042(8) 0.001(5) -0.001(5) -0.006(5)
C3 0.032(8) 0.039(7) 0.019(6) -0.005(6) 0.012(5) -0.010(6)
C4 0.018(7) 0.040(7) 0.024(7) 0.012(6) 0.002(5) -0.006(5)
C5 0.004(6) 0.017(5) 0.022(6) 0.004(4) -0.003(4) -0.003(4)
C6 0.017(6) 0.022(6) 0.018(6) 0.001(5) -0.003(5) 0.001(5)

loop_
_atom_type_symbol
_atom_type_description
_atom_type_scat_dispersion_real
_atom_type_scat_dispersion_imag
_atom_type_scat_source
C C 0.0033 0.0016 'International Tables Vol C Tables 4.2.6.8 and 6.1.1.4'
H H 0.0000 0.0000 'International Tables Vol C Tables 4.2.6.8 and 6.1.1.4'
Bi Bi -4.1077 10.2566 'International Tables Vol C Tables 4.2.6.8 and 6.1.1.4'
I I -0.4742 1.8119 'International Tables Vol C Tables 4.2.6.8 and 6.1.1.4'
N N 0.0061 0.0033 'International Tables Vol C Tables 4.2.6.8 and 6.1.1.4'

loop_
_exptl_crystal_face_index_h
_exptl_crystal_face_index_k
_exptl_crystal_face_index_l
_exptl_crystal_face_perp_dist
_exptl_oxdiff_crystal_face_indexfrac_h
_exptl_oxdiff_crystal_face_indexfrac_k
_exptl_oxdiff_crystal_face_indexfrac_l
_exptl_oxdiff_crystal_face_x
_exptl_oxdiff_crystal_face_y
_exptl_oxdiff_crystal_face_z
0 5 1 0.0290 -0.0069 4.9986 1.0036 0.1101 -0.1403 0.1867
0 4 5 0.0292 -0.0084 3.9999 5.0014 0.1648 0.0475 0.2895
1 4 -5 0.0214 0.9973 4.0013 -4.9939 -0.0954 -0.3314 0.0041
0 1 -5 0.0177 0.0021 0.9984 -4.9976 -0.0729 -0.2259 -0.1362
0 -1 5 0.0440 -0.0021 -0.9984 4.9976 0.0729 0.2259 0.1362
5 2 0 0.0487 4.9924 2.0190 0.0081 -0.3514 -0.0638 0.3027
2 -4 -5 0.0308 2.0063 -3.9920 -4.9988 -0.3200 -0.0445 -0.1930
4 -2 -5 0.0378 4.0018 -1.9848 -4.9946 -0.4385 -0.1129 -0.0351
-4 3 5 0.0315 -4.0030 2.9845 4.9954 0.4569 0.0772 0.0658
0 -4 -5 0.0292 0.0084 -3.9999 -5.0014 -0.1648 -0.0475 -0.2895
-5 -2 1 0.0397 -4.9930 -2.0188 0.9915 0.3696 0.1019 -0.2693
3 -5 4 0.0426 3.0005 -4.9855 3.9987 -0.2517 0.3350 0.1249
3 3 5 0.0405 2.9898 3.0121 5.0046 -0.0865 0.0877 0.4037
-3 2 -5 0.0292 -2.9961 1.9862 -5.0007 0.1784 -0.2660 -0.2503
0 -5 -1 0.0290 0.0069 -4.9986 -1.0036 -0.1101 0.1403 -0.1867

loop_
_geom_angle_atom_site_label_1
_geom_angle_atom_site_label_2
_geom_angle_atom_site_label_3
_geom_angle
_geom_angle_site_symmetry_1
_geom_angle_site_symmetry_3
I1 Bi1 I2 90.07(2) . .
I1 Bi1 I2 177.14(2) . 3_566
I1 Bi1 I3 92.31(2) . .
I1 Bi1 I4 93.43(2) . .
I1 Bi1 I4 90.44(2) . 3_666
I2 Bi1 I2 87.79(2) . 3_566
I2 Bi1 I4 88.60(2) . 3_666
I2 Bi1 I4 173.79(2) . .
I3 Bi1 I2 94.30(2) . .
I3 Bi1 I2 89.74(2) . 3_566
I3 Bi1 I4 176.00(2) . 3_666
I3 Bi1 I4 90.69(2) . .
I4 Bi1 I2 87.620(19) 3_666 3_566
I4 Bi1 I2 88.54(2) . 3_566
I4 Bi1 I4 86.25(2) . 3_666
Bi1 I2 Bi1 92.21(2) . 3_566
Bi1 I4 Bi1 93.75(2) . 3_666
C1 N1 C5 122.5(9) . .
C1 N1 C6 118.8(9) . .
C5 N1 C6 118.6(8) . .
N1 C1 H1 120.0 . .
N1 C1 C2 120.0(10) . .
C2 C1 H1 120.0 . .
C1 C2 H2 120.2 . .
C1 C2 C3 119.6(10) . .
C3 C2 H2 120.2 . .
C2 C3 H3 120.2 . .
C4 C3 C2 119.7(11) . .
C4 C3 H3 120.2 . .
C3 C4 H4 120.5 . .
C3 C4 C5 118.9(11) . .
C5 C4 H4 120.5 . .
N1 C5 C4 119.2(10) . .
N1 C5 H5 120.4 . .
C4 C5 H5 120.4 . .
N1 C6 H6A 109.5 . .
N1 C6 H6B 109.5 . .
N1 C6 H6C 109.5 . .
H6A C6 H6B 109.5 . .
H6A C6 H6C 109.5 . .
H6B C6 H6C 109.5 . .

loop_
_geom_bond_atom_site_label_1
_geom_bond_atom_site_label_2
_geom_bond_distance
_geom_bond_site_symmetry_2
Bi1 I1 2.9098(8) .
Bi1 I2 3.1027(9) .
Bi1 I2 3.3029(7) 3_566
Bi1 I3 2.9195(8) .
Bi1 I4 3.1063(8) .
Bi1 I4 3.2699(7) 3_666
I2 Bi1 3.3029(7) 3_566
I4 Bi1 3.2699(7) 3_666
N1 C1 1.330(12) .
N1 C5 1.332(13) .
N1 C6 1.494(13) .
C1 H1 0.9500 .
C1 C2 1.352(15) .
C2 H2 0.9500 .
C2 C3 1.374(17) .
C3 H3 0.9500 .
C3 C4 1.372(17) .
C4 H4 0.9500 .
C4 C5 1.382(15) .
C5 H5 0.9500 .
C6 H6A 0.9800 .
C6 H6B 0.9800 .
C6 H6C 0.9800 .

loop_
_geom_torsion_atom_site_label_1
_geom_torsion_atom_site_label_2
_geom_torsion_atom_site_label_3
_geom_torsion_atom_site_label_4
_geom_torsion
N1 C1 C2 C3 2.4(18)
C1 N1 C5 C4 -2.0(15)
C1 C2 C3 C4 -2.4(18)
C2 C3 C4 C5 0.2(17)
C3 C4 C5 N1 2.0(16)
C5 N1 C1 C2 -0.2(16)
C6 N1 C1 C2 -176.8(10)
C6 N1 C5 C4 174.6(10)

loop_
_diffrn_oxdiff_twin_id
_diffrn_oxdiff_twin_ratio
_diffrn_oxdiff_twin_reflns_isolated
_diffrn_oxdiff_twin_reflns_overlapped
1 0.5300 7579 18941
2 0.4700 7529 18941

loop_
_twin_individual_id
_twin_individual_mass_fraction_refined
1 0.5477(7)
2 0.4523(7)
